data_7247426
loop_
_publ_author_name
'Liu, Shujing'
'Zou, Chen'
'Wang, Hanjie'
'Chen, Sihuai'
'Yuan, Jun'
'Jia, Lihui'

_publ_section_title
;
 Synthesis, structures, and magnetic properties of butterfly-shaped
 hexanuclear [FeIII4LnIII2] single-molecule magnets
;
_journal_issue 42
_journal_name_full CrystEngComm
_journal_page_first 5893
_journal_page_last 5899
_journal_paper_doi 10.1039/D3CE00824J
_journal_volume 25
_journal_year 2023
_chemical_formula_moiety 'C30 H72 Dy2 Fe4 N10 O28, 4(C H4 O)'
_chemical_formula_sum 'C34 H88 Dy2 Fe4 N10 O32'
_chemical_formula_weight 1697.54
_space_group_crystal_system triclinic
_space_group_IT_number 2
_space_group_name_Hall '-P 1'
_space_group_name_H-M_alt 'P -1'
_atom_sites_solution_hydrogens mixed
_atom_sites_solution_primary dual
_audit_creation_date 2022-11-09
_audit_creation_method
;
Olex2 1.5
(compiled 2022.04.07 svn.rca3783a0 for OlexSys, GUI svn.r6498)
;
_audit_update_record
;
2023-07-03 deposited with the CCDC.	2023-09-20 downloaded from the CCDC.
;
_cell_angle_alpha 80.21(3)
_cell_angle_beta 80.56(3)
_cell_angle_gamma 75.51(3)
_cell_formula_units_Z 1
_cell_length_a 11.053(12)
_cell_length_b 11.220(12)
_cell_length_c 13.170(14)
_cell_measurement_reflns_used 5919
_cell_measurement_temperature 296.15
_cell_measurement_theta_max 23.54
_cell_measurement_theta_min 2.33
_cell_volume 1546(3)
_computing_cell_refinement 'SAINT V8.40B (?, 2016)'
_computing_data_reduction 'SAINT V8.40B (?, 2016)'
_computing_molecular_graphics 'Olex2 1.5 (Dolomanov et al., 2009)'
_computing_publication_material 'Olex2 1.5 (Dolomanov et al., 2009)'
_computing_structure_refinement 'SHELXL 2014/7 (Sheldrick, 2015)'
_computing_structure_solution 'SHELXT 2014/4 (Sheldrick, 2014)'
_diffrn_ambient_temperature 296.15
_diffrn_measured_fraction_theta_full 0.991
_diffrn_measured_fraction_theta_max 0.991
_diffrn_measurement_device_type 'CCD area detector'
_diffrn_measurement_method 'phi and omega scans'
_diffrn_radiation_monochromator graphite
_diffrn_radiation_type MoK\a
_diffrn_radiation_wavelength 0.71073
_diffrn_reflns_av_R_equivalents 0.0623
_diffrn_reflns_av_unetI/netI 0.0461
_diffrn_reflns_Laue_measured_fraction_full 0.991
_diffrn_reflns_Laue_measured_fraction_max 0.991
_diffrn_reflns_limit_h_max 13
_diffrn_reflns_limit_h_min -13
_diffrn_reflns_limit_k_max 13
_diffrn_reflns_limit_k_min -13
_diffrn_reflns_limit_l_max 15
_diffrn_reflns_limit_l_min -15
_diffrn_reflns_number 41831
_diffrn_reflns_point_group_measured_fraction_full 0.991
_diffrn_reflns_point_group_measured_fraction_max 0.991
_diffrn_reflns_theta_full 24.956
_diffrn_reflns_theta_max 24.956
_diffrn_reflns_theta_min 2.554
_diffrn_source_current 30.0
_diffrn_source_power 1.5
_diffrn_source_voltage 50.0
_exptl_absorpt_coefficient_mu 3.393
_exptl_absorpt_correction_T_max 0.7452
_exptl_absorpt_correction_T_min 0.5833
_exptl_absorpt_correction_type none
_exptl_absorpt_process_details
;
SADABS-2016/2 (Bruker,2016/2) was used for absorption correction.
wR2(int) was 0.0985 before and 0.0672 after correction.
The Ratio of minimum to maximum transmission is 0.7827.
The \l/2 correction factor is Not present.
;
_exptl_crystal_density_diffrn 1.824
_exptl_crystal_description block
_exptl_crystal_F_000 854
_refine_diff_density_max 0.890
_refine_diff_density_min -0.623
_refine_diff_density_rms 0.119
_refine_ls_extinction_method none
_refine_ls_goodness_of_fit_ref 1.066
_refine_ls_hydrogen_treatment mixed
_refine_ls_matrix_type full
_refine_ls_number_parameters 384
_refine_ls_number_reflns 5371
_refine_ls_number_restraints 1
_refine_ls_restrained_S_all 1.066
_refine_ls_R_factor_all 0.0521
_refine_ls_R_factor_gt 0.0354
_refine_ls_shift/su_max 0.000
_refine_ls_shift/su_mean 0.000
_refine_ls_structure_factor_coef Fsqd
_refine_ls_weighting_details 'w=1/[\s^2^(Fo^2^)+(0.0090P)^2^+4.3226P] where P=(Fo^2^+2Fc^2^)/3'
_refine_ls_weighting_scheme calc
_refine_ls_wR_factor_gt 0.0569
_refine_ls_wR_factor_ref 0.0632
_reflns_Friedel_coverage 0.000
_reflns_number_gt 4472
_reflns_number_total 5371
_reflns_threshold_expression 'I > 2\s(I)'
_cod_data_source_file d3ce00824j2.cif
_cod_data_source_block 0904lsj12_0m
_cod_depositor_comments 'Adding full bibliography for 7247426--7247427.cif.'
_cod_database_code 7247426
_shelx_shelxl_version_number 2014/7
_shelx_space_group_comment
;
The symmetry employed for this shelxl refinement is uniquely defined
by the following loop, which should always be used as a source of
symmetry information in preference to the above space-group names.
They are only intended as comments.
;
_olex2_refinement_description
;
1. Fixed Uiso
 At 1.2 times of:
  All C(H,H) groups
 At 1.5 times of:
  All C(H,H,H) groups, All O(H) groups, All O(H,H) groups
2. Restrained distances
 Dy1-H8A \\sim Dy1-H8B
 with sigma of 0.02
3.a Free rotating group:
 O8(H8A,H8B)
3.b Secondary CH2 refined with riding coordinates:
 C1(H1A,H1B), C13(H13A,H13B), C4(H4A,H4B), C2(H2A,H2B), C6(H6A,H6B), C5(H5A,
 H5B), C9(H9A,H9B), C18(H18A,H18B), C10(H10A,H10B), C11(H11A,H11B), C12(H12A,
 H12B), C14(H14A,H14B)
3.c Idealised Me refined as rotating group:
 C3(H3A,H3B,H3C), C8(H8C,H8D,H8E), C16(H16A,H16B,H16C), C15(H15A,H15B,H15C),
 C17(H17A,H17B,H17C)
3.d Idealised tetrahedral OH refined as rotating group:
 O16(H16), O15(H15)
;
_olex2_submission_special_instructions 'No special instructions were received'

loop_
_space_group_symop_operation_xyz
'x, y, z'
'-x, -y, -z'

loop_
_atom_site_label
_atom_site_type_symbol
_atom_site_fract_x
_atom_site_fract_y
_atom_site_fract_z
_atom_site_U_iso_or_equiv
_atom_site_adp_type
_atom_site_occupancy
_atom_site_site_symmetry_order
_atom_site_calc_flag
_atom_site_refinement_flags_posn
_atom_site_refinement_flags_adp
_atom_site_refinement_flags_occupancy
_atom_site_disorder_assembly
_atom_site_disorder_group
Dy1 Dy 0.55608(2) 0.35620(2) 0.10416(2) 0.02843(8) Uani 1 1 d D . . . .
Fe1 Fe 0.44266(6) 0.65914(6) 0.16032(5) 0.02482(16) Uani 1 1 d . . . . .
Fe2 Fe 0.19235(6) 0.79813(6) 0.29455(5) 0.02927(17) Uani 1 1 d . . . . .
O2 O 0.5608(3) 0.5012(3) 0.2053(2) 0.0308(8) Uani 1 1 d . . . . .
O7 O 0.3949(3) 0.5492(3) 0.0718(2) 0.0262(8) Uani 1 1 d . . . . .
O1 O 0.5251(3) 0.7132(3) 0.0201(2) 0.0291(7) Uani 1 1 d . . . . .
O6 O 0.3302(3) 0.6408(3) 0.2957(2) 0.0339(8) Uani 1 1 d . . . . .
O3 O 0.3147(3) 0.8203(3) 0.1653(2) 0.0308(8) Uani 1 1 d . . . . .
O8 O 0.3643(3) 0.3239(3) 0.2079(3) 0.0443(9) Uani 1 1 d G . . . .
H8A H 0.2938 0.3759 0.2146 0.066 Uiso 1 1 d DG U . . .
H8B H 0.3518 0.2583 0.2468 0.066 Uiso 1 1 d DG U . . .
O12 O 0.5844(3) 0.1301(3) 0.1652(3) 0.0400(9) Uani 1 1 d . . . . .
O10 O 0.9586(3) 0.2810(4) 0.0360(3) 0.0613(12) Uani 1 1 d . . . . .
O5 O 0.2278(3) 0.9073(3) 0.3792(2) 0.0429(9) Uani 1 1 d . . . . .
O4 O 0.0652(3) 0.7294(3) 0.2571(3) 0.0432(9) Uani 1 1 d . . . . .
O13 O 0.6385(4) 0.2366(3) 0.2650(3) 0.0549(11) Uani 1 1 d . . . . .
N3 N 0.5905(4) 0.7338(3) 0.2068(3) 0.0337(10) Uani 1 1 d . . . . .
N2 N 0.0836(4) 0.9691(4) 0.2042(3) 0.0352(10) Uani 1 1 d . . . . .
N4 N 0.8437(4) 0.3147(5) 0.0536(3) 0.0456(12) Uani 1 1 d . . . . .
O9 O 0.7740(4) 0.2402(4) 0.0545(3) 0.0632(12) Uani 1 1 d . . . . .
N5 N 0.6342(4) 0.1309(4) 0.2455(4) 0.0426(11) Uani 1 1 d . . . . .
O16 O 0.1542(3) 0.5092(4) 0.1923(4) 0.0691(13) Uani 1 1 d . . . . .
H16 H 0.1252 0.5767 0.2133 0.104 Uiso 1 1 calc R U . . .
N1 N 0.1493(4) 0.6950(4) 0.4579(3) 0.0417(11) Uani 1 1 d . . . . .
C1 C 0.6511(5) 0.5106(5) 0.2675(4) 0.0418(14) Uani 1 1 d . . . . .
H1A H 0.7202 0.4377 0.2671 0.050 Uiso 1 1 calc R U . . .
H1B H 0.6124 0.5164 0.3386 0.050 Uiso 1 1 calc R U . . .
O14 O 0.6788(4) 0.0351(4) 0.3005(3) 0.0654(12) Uani 1 1 d . . . . .
O15 O 0.3073(5) 0.1275(4) 0.3499(3) 0.0755(14) Uani 1 1 d . . . . .
H15 H 0.2885 0.0602 0.3561 0.113 Uiso 1 1 calc R U . . .
O11 O 0.7874(4) 0.4182(4) 0.0740(4) 0.0866(16) Uani 1 1 d . . . . .
C3 C 0.5490(5) 0.7953(5) 0.3021(4) 0.0514(15) Uani 1 1 d . . . . .
H3A H 0.4735 0.8587 0.2931 0.077 Uiso 1 1 calc R U . . .
H3B H 0.6140 0.8322 0.3142 0.077 Uiso 1 1 calc R U . . .
H3C H 0.5325 0.7349 0.3604 0.077 Uiso 1 1 calc R U . . .
C13 C 0.3355(5) 0.5488(5) 0.3844(4) 0.0453(14) Uani 1 1 d . . . . .
H13A H 0.3967 0.5574 0.4261 0.054 Uiso 1 1 calc R U . . .
H13B H 0.3617 0.4667 0.3628 0.054 Uiso 1 1 calc R U . . .
C4 C 0.6197(5) 0.8243(5) 0.1151(4) 0.0435(14) Uani 1 1 d . . . . .
H4A H 0.6998 0.8432 0.1185 0.052 Uiso 1 1 calc R U . . .
H4B H 0.5552 0.9008 0.1163 0.052 Uiso 1 1 calc R U . . .
C2 C 0.6992(5) 0.6255(5) 0.2228(5) 0.0440(14) Uani 1 1 d . . . . .
H2A H 0.7502 0.6418 0.2699 0.053 Uiso 1 1 calc R U . . .
H2B H 0.7515 0.6128 0.1571 0.053 Uiso 1 1 calc R U . . .
C6 C 0.2855(5) 0.9273(4) 0.0902(4) 0.0379(13) Uani 1 1 d . . . . .
H6A H 0.2596 0.9045 0.0307 0.045 Uiso 1 1 calc R U . . .
H6B H 0.3599 0.9605 0.0665 0.045 Uiso 1 1 calc R U . . .
C5 C 0.6260(5) 0.7719(5) 0.0140(4) 0.0416(13) Uani 1 1 d . . . . .
H5A H 0.6213 0.8386 -0.0437 0.050 Uiso 1 1 calc R U . . .
H5B H 0.7055 0.7124 0.0019 0.050 Uiso 1 1 calc R U . . .
C9 C -0.0358(5) 0.8125(5) 0.2095(5) 0.0500(15) Uani 1 1 d . . . . .
H9A H -0.1028 0.8432 0.2626 0.060 Uiso 1 1 calc R U . . .
H9B H -0.0693 0.7690 0.1669 0.060 Uiso 1 1 calc R U . . .
C18 C 0.1818(5) 1.0244(5) 0.1367(5) 0.0550(16) Uani 1 1 d . . . . .
H18A H 0.2168 1.0691 0.1772 0.066 Uiso 1 1 calc R U . . .
H18B H 0.1439 1.0834 0.0815 0.066 Uiso 1 1 calc R U . . .
C10 C 0.0092(6) 0.9201(5) 0.1429(5) 0.0559(16) Uani 1 1 d . . . . .
H10A H 0.0612 0.8929 0.0806 0.067 Uiso 1 1 calc R U . . .
H10B H -0.0623 0.9849 0.1225 0.067 Uiso 1 1 calc R U . . .
C11 C 0.2106(6) 0.7486(5) 0.5249(4) 0.0585(17) Uani 1 1 d . . . . .
H11A H 0.2992 0.7076 0.5220 0.070 Uiso 1 1 calc R U . . .
H11B H 0.1718 0.7363 0.5963 0.070 Uiso 1 1 calc R U . . .
C12 C 0.1963(7) 0.8859(5) 0.4877(4) 0.0595(17) Uani 1 1 d . . . . .
H12A H 0.1100 0.9295 0.5066 0.071 Uiso 1 1 calc R U . . .
H12B H 0.2508 0.9182 0.5214 0.071 Uiso 1 1 calc R U . . .
C14 C 0.2075(6) 0.5636(5) 0.4478(4) 0.0542(16) Uani 1 1 d . . . . .
H14A H 0.1534 0.5301 0.4148 0.065 Uiso 1 1 calc R U . . .
H14B H 0.2155 0.5167 0.5163 0.065 Uiso 1 1 calc R U . . .
C8 C 0.0005(6) 1.0604(5) 0.2687(5) 0.0661(19) Uani 1 1 d . . . . .
H8C H -0.0586 1.0214 0.3159 0.099 Uiso 1 1 calc R U . . .
H8D H -0.0443 1.1287 0.2247 0.099 Uiso 1 1 calc R U . . .
H8E H 0.0505 1.0904 0.3075 0.099 Uiso 1 1 calc R U . . .
C16 C 0.0538(6) 0.4630(6) 0.1680(6) 0.084(2) Uani 1 1 d . . . . .
H16A H 0.0218 0.5125 0.1070 0.127 Uiso 1 1 calc R U . . .
H16B H -0.0125 0.4674 0.2252 0.127 Uiso 1 1 calc R U . . .
H16C H 0.0851 0.3782 0.1555 0.127 Uiso 1 1 calc R U . . .
C15 C 0.0123(6) 0.7114(7) 0.4935(5) 0.079(2) Uani 1 1 d . . . . .
H15A H -0.0245 0.7973 0.4998 0.119 Uiso 1 1 calc R U . . .
H15B H -0.0002 0.6620 0.5597 0.119 Uiso 1 1 calc R U . . .
H15C H -0.0271 0.6854 0.4439 0.119 Uiso 1 1 calc R U . . .
C17 C 0.3540(8) 0.1372(7) 0.4395(5) 0.093(3) Uani 1 1 d . . . . .
H17A H 0.3925 0.2070 0.4271 0.140 Uiso 1 1 calc R U . . .
H17B H 0.4155 0.0626 0.4580 0.140 Uiso 1 1 calc R U . . .
H17C H 0.2861 0.1486 0.4953 0.140 Uiso 1 1 calc R U . . .
H7 H 0.327(5) 0.554(5) 0.082(4) 0.04(2) Uiso 1 1 d . . . . .

loop_
_atom_site_aniso_label
_atom_site_aniso_U_11
_atom_site_aniso_U_22
_atom_site_aniso_U_33
_atom_site_aniso_U_23
_atom_site_aniso_U_13
_atom_site_aniso_U_12
Dy1 0.03833(15) 0.01807(12) 0.02731(14) -0.00249(9) -0.00605(10) -0.00275(10)
Fe1 0.0277(4) 0.0194(3) 0.0277(4) -0.0048(3) -0.0056(3) -0.0037(3)
Fe2 0.0330(4) 0.0271(4) 0.0254(4) -0.0043(3) -0.0017(3) -0.0035(3)
O2 0.0323(18) 0.0219(17) 0.041(2) -0.0031(15) -0.0176(16) -0.0045(14)
O7 0.026(2) 0.0251(18) 0.0281(19) -0.0044(14) -0.0045(16) -0.0064(16)
O1 0.0319(18) 0.0255(17) 0.0325(19) -0.0061(14) 0.0006(15) -0.0128(14)
O6 0.042(2) 0.0250(18) 0.0299(19) 0.0019(15) -0.0026(16) -0.0036(15)
O3 0.0359(19) 0.0219(17) 0.0290(19) 0.0000(14) -0.0020(15) 0.0003(14)
O8 0.047(2) 0.033(2) 0.045(2) 0.0046(18) 0.0031(18) -0.0067(17)
O12 0.053(2) 0.0256(19) 0.044(2) -0.0016(16) -0.0168(19) -0.0089(16)
O10 0.029(2) 0.067(3) 0.086(3) -0.021(2) -0.010(2) 0.001(2)
O5 0.064(2) 0.039(2) 0.027(2) -0.0067(16) -0.0011(17) -0.0152(18)
O4 0.040(2) 0.038(2) 0.052(2) -0.0057(18) -0.0110(18) -0.0069(17)
O13 0.097(3) 0.024(2) 0.051(3) -0.0043(18) -0.030(2) -0.014(2)
N3 0.037(2) 0.023(2) 0.044(3) -0.007(2) -0.007(2) -0.0093(18)
N2 0.033(2) 0.033(2) 0.035(2) -0.006(2) -0.002(2) -0.0004(19)
N4 0.040(3) 0.051(3) 0.046(3) -0.015(2) -0.014(2) 0.001(3)
O9 0.044(2) 0.063(3) 0.077(3) 0.012(2) -0.014(2) -0.014(2)
N5 0.053(3) 0.029(3) 0.041(3) 0.007(2) -0.010(2) -0.006(2)
O16 0.039(2) 0.060(3) 0.118(4) -0.048(3) -0.020(2) 0.000(2)
N1 0.048(3) 0.042(3) 0.034(3) -0.005(2) 0.001(2) -0.013(2)
C1 0.043(3) 0.034(3) 0.053(4) -0.007(3) -0.023(3) -0.006(3)
O14 0.087(3) 0.036(2) 0.074(3) 0.018(2) -0.039(3) -0.014(2)
O15 0.122(4) 0.065(3) 0.050(3) 0.014(2) -0.020(3) -0.049(3)
O11 0.070(3) 0.065(3) 0.131(5) -0.054(3) -0.045(3) 0.020(3)
C3 0.062(4) 0.049(4) 0.055(4) -0.027(3) -0.011(3) -0.019(3)
C13 0.059(4) 0.030(3) 0.039(3) 0.010(3) -0.010(3) -0.002(3)
C4 0.044(3) 0.032(3) 0.061(4) -0.004(3) -0.014(3) -0.017(3)
C2 0.034(3) 0.039(3) 0.065(4) -0.009(3) -0.024(3) -0.005(2)
C6 0.039(3) 0.029(3) 0.038(3) 0.005(2) -0.003(2) -0.001(2)
C5 0.043(3) 0.040(3) 0.046(3) -0.001(3) -0.005(3) -0.022(3)
C9 0.038(3) 0.057(4) 0.058(4) -0.013(3) -0.007(3) -0.013(3)
C18 0.054(4) 0.043(3) 0.052(4) 0.010(3) -0.001(3) 0.002(3)
C10 0.052(4) 0.053(4) 0.060(4) -0.001(3) -0.017(3) -0.005(3)
C11 0.095(5) 0.055(4) 0.027(3) -0.004(3) -0.012(3) -0.017(4)
C12 0.097(5) 0.048(4) 0.033(3) -0.009(3) -0.003(3) -0.017(3)
C14 0.078(4) 0.047(4) 0.036(3) 0.004(3) -0.003(3) -0.020(3)
C8 0.072(4) 0.052(4) 0.058(4) -0.018(3) -0.004(3) 0.021(3)
C16 0.050(4) 0.078(5) 0.140(7) -0.049(5) -0.019(4) -0.016(4)
C15 0.063(5) 0.104(6) 0.059(4) 0.002(4) 0.021(4) -0.026(4)
C17 0.131(7) 0.104(6) 0.062(5) 0.013(4) -0.026(5) -0.064(6)

loop_
_atom_type_symbol
_atom_type_description
_atom_type_scat_dispersion_real
_atom_type_scat_dispersion_imag
_atom_type_scat_source
C C 0.0033 0.0016 'International Tables Vol C Tables 4.2.6.8 and 6.1.1.4'
H H 0.0000 0.0000 'International Tables Vol C Tables 4.2.6.8 and 6.1.1.4'
Dy Dy -0.1892 4.4098 'International Tables Vol C Tables 4.2.6.8 and 6.1.1.4'
Fe Fe 0.3463 0.8444 'International Tables Vol C Tables 4.2.6.8 and 6.1.1.4'
N N 0.0061 0.0033 'International Tables Vol C Tables 4.2.6.8 and 6.1.1.4'
O O 0.0106 0.0060 'International Tables Vol C Tables 4.2.6.8 and 6.1.1.4'

loop_
_geom_angle_atom_site_label_1
_geom_angle_atom_site_label_2
_geom_angle_atom_site_label_3
_geom_angle
_geom_angle_site_symmetry_1
_geom_angle_site_symmetry_3
_geom_angle_publ_flag
Fe1 Dy1 Dy1 56.07(6) . 2_665 ?
O2 Dy1 Dy1 85.26(11) . 2_665 ?
O2 Dy1 Fe1 32.68(8) . . ?
O2 Dy1 O7 104.70(13) . 2_665 ?
O2 Dy1 O7 67.57(12) . . ?
O2 Dy1 O1 152.88(11) . 2_665 ?
O2 Dy1 O8 88.98(13) . . ?
O2 Dy1 O12 124.58(13) . . ?
O2 Dy1 O13 74.29(13) . . ?
O2 Dy1 O9 109.15(14) . . ?
O2 Dy1 N5 99.74(15) . . ?
O2 Dy1 O11 67.80(12) . . ?
O7 Dy1 Dy1 35.54(8) . 2_665 ?
O7 Dy1 Dy1 36.30(9) 2_665 2_665 ?
O7 Dy1 Fe1 85.36(9) 2_665 . ?
O7 Dy1 Fe1 35.27(8) . . ?
O7 Dy1 O7 71.84(14) 2_665 . ?
O7 Dy1 O12 126.28(11) 2_665 . ?
O7 Dy1 O12 142.84(12) . . ?
O7 Dy1 O13 146.94(14) 2_665 . ?
O7 Dy1 O13 132.72(12) . . ?
O7 Dy1 O9 146.37(13) . . ?
O7 Dy1 O9 77.20(13) 2_665 . ?
O7 Dy1 N5 141.31(12) 2_665 . ?
O7 Dy1 N5 146.35(12) . . ?
O7 Dy1 O11 107.67(14) . . ?
O7 Dy1 O11 68.34(14) 2_665 . ?
O1 Dy1 Dy1 72.09(10) 2_665 2_665 ?
O1 Dy1 Fe1 120.37(8) 2_665 . ?
O1 Dy1 O7 85.31(12) 2_665 . ?
O1 Dy1 O7 65.21(13) 2_665 2_665 ?
O1 Dy1 O8 82.44(14) 2_665 . ?
O1 Dy1 O12 77.07(12) 2_665 . ?
O1 Dy1 O13 128.48(12) 2_665 . ?
O1 Dy1 O9 93.55(14) 2_665 . ?
O1 Dy1 N5 102.91(14) 2_665 . ?
O1 Dy1 O11 124.35(13) 2_665 . ?
O8 Dy1 Dy1 104.03(10) . 2_665 ?
O8 Dy1 Fe1 83.44(10) . . ?
O8 Dy1 O7 73.26(13) . . ?
O8 Dy1 O7 133.60(13) . 2_665 ?
O8 Dy1 O12 72.17(12) . . ?
O8 Dy1 O13 79.31(15) . . ?
O8 Dy1 O9 140.01(13) . . ?
O8 Dy1 N5 75.56(13) . . ?
O8 Dy1 O11 153.15(14) . . ?
O12 Dy1 Dy1 149.16(9) . 2_665 ?
O12 Dy1 Fe1 148.18(9) . . ?
O12 Dy1 N5 25.83(11) . . ?
O12 Dy1 O11 109.31(13) . . ?
O13 Dy1 Dy1 159.29(8) . 2_665 ?
O13 Dy1 Fe1 104.83(10) . . ?
O13 Dy1 O12 51.52(11) . . ?
O13 Dy1 N5 25.75(11) . . ?
O13 Dy1 O11 81.43(15) . . ?
O9 Dy1 Dy1 112.53(10) . 2_665 ?
O9 Dy1 Fe1 130.47(11) . . ?
O9 Dy1 O12 68.18(13) . . ?
O9 Dy1 O13 72.31(15) . . ?
O9 Dy1 N5 66.57(13) . . ?
O9 Dy1 O11 46.87(14) . . ?
N5 Dy1 Dy1 174.96(9) . 2_665 ?
N5 Dy1 Fe1 128.53(11) . . ?
O11 Dy1 Dy1 87.89(12) . 2_665 ?
O11 Dy1 Fe1 83.60(10) . . ?
O11 Dy1 N5 94.59(15) . . ?
O2 Fe1 Dy1 38.47(9) . . ?
O2 Fe1 O7 82.00(15) . . ?
O2 Fe1 O1 102.82(14) . . ?
O2 Fe1 O6 90.21(14) . . ?
O2 Fe1 O3 161.11(13) . . ?
O2 Fe1 N3 80.20(15) . . ?
O7 Fe1 Dy1 44.03(10) . . ?
O7 Fe1 N3 148.84(15) . . ?
O1 Fe1 Dy1 86.99(10) . . ?
O1 Fe1 O7 78.43(14) . . ?
O1 Fe1 O6 166.96(13) . . ?
O1 Fe1 O3 93.42(13) . . ?
O1 Fe1 N3 80.86(15) . . ?
O6 Fe1 Dy1 103.84(10) . . ?
O6 Fe1 O7 104.20(15) . . ?
O6 Fe1 N3 101.24(16) . . ?
O3 Fe1 Dy1 154.45(10) . . ?
O3 Fe1 O7 111.07(15) . . ?
O3 Fe1 O6 73.66(13) . . ?
O3 Fe1 N3 93.11(15) . . ?
N3 Fe1 Dy1 112.13(11) . . ?
O6 Fe2 N2 149.11(14) . . ?
O6 Fe2 N1 77.50(15) . . ?
O3 Fe2 O6 73.11(13) . . ?
O3 Fe2 N2 78.36(14) . . ?
O3 Fe2 N1 149.20(14) . . ?
O5 Fe2 O6 109.49(16) . . ?
O5 Fe2 O3 101.75(15) . . ?
O5 Fe2 N2 87.49(16) . . ?
O5 Fe2 N1 79.44(16) . . ?
O4 Fe2 O6 96.50(16) . . ?
O4 Fe2 O3 106.69(16) . . ?
O4 Fe2 O5 145.97(15) . . ?
O4 Fe2 N2 80.44(16) . . ?
O4 Fe2 N1 85.41(16) . . ?
N2 Fe2 N1 132.23(15) . . ?
Fe1 O2 Dy1 108.85(15) . . ?
C1 O2 Dy1 132.5(3) . . ?
C1 O2 Fe1 115.8(3) . . ?
Dy1 O7 Dy1 108.16(14) 2_665 . ?
Dy1 O7 H7 109(4) 2_665 . ?
Dy1 O7 H7 125(4) . . ?
Fe1 O7 Dy1 100.70(15) . . ?
Fe1 O7 Dy1 103.73(15) . 2_665 ?
Fe1 O7 H7 109(4) . . ?
Fe1 O1 Dy1 109.31(15) . 2_665 ?
C5 O1 Dy1 132.4(3) . 2_665 ?
C5 O1 Fe1 117.9(3) . . ?
Fe1 O6 Fe2 106.09(15) . . ?
C13 O6 Fe1 133.5(3) . . ?
C13 O6 Fe2 120.3(3) . . ?
Fe1 O3 Fe2 106.76(14) . . ?
C6 O3 Fe1 132.5(3) . . ?
C6 O3 Fe2 119.5(3) . . ?
Dy1 O8 H8A 127.7 . . ?
Dy1 O8 H8B 127.8 . . ?
H8A O8 H8B 104.5 . . ?
N5 O12 Dy1 95.8(3) . . ?
C12 O5 Fe2 118.8(3) . . ?
C9 O4 Fe2 118.0(3) . . ?
N5 O13 Dy1 95.9(3) . . ?
C3 N3 Fe1 113.6(3) . . ?
C3 N3 C4 111.0(4) . . ?
C3 N3 C2 110.6(4) . . ?
C4 N3 Fe1 103.4(3) . . ?
C4 N3 C2 112.1(4) . . ?
C2 N3 Fe1 105.9(3) . . ?
C18 N2 Fe2 104.3(3) . . ?
C18 N2 C10 111.8(4) . . ?
C10 N2 Fe2 104.4(3) . . ?
C8 N2 Fe2 114.7(3) . . ?
C8 N2 C18 110.3(4) . . ?
C8 N2 C10 111.0(4) . . ?
O10 N4 O9 120.8(5) . . ?
O11 N4 O10 124.4(5) . . ?
O11 N4 O9 114.8(5) . . ?
N4 O9 Dy1 105.7(3) . . ?
O12 N5 Dy1 58.3(2) . . ?
O13 N5 Dy1 58.3(2) . . ?
O13 N5 O12 116.4(4) . . ?
O14 N5 Dy1 173.8(4) . . ?
O14 N5 O12 122.5(4) . . ?
O14 N5 O13 121.1(5) . . ?
C16 O16 H16 109.5 . . ?
C11 N1 Fe2 104.1(3) . . ?
C11 N1 C15 111.1(5) . . ?
C14 N1 Fe2 104.1(3) . . ?
C14 N1 C11 113.9(5) . . ?
C14 N1 C15 110.3(5) . . ?
C15 N1 Fe2 113.0(4) . . ?
O2 C1 H1A 110.1 . . ?
O2 C1 H1B 110.1 . . ?
O2 C1 C2 108.1(4) . . ?
H1A C1 H1B 108.4 . . ?
C2 C1 H1A 110.1 . . ?
C2 C1 H1B 110.1 . . ?
C17 O15 H15 109.5 . . ?
N4 O11 Dy1 92.5(4) . . ?
N3 C3 H3A 109.5 . . ?
N3 C3 H3B 109.5 . . ?
N3 C3 H3C 109.5 . . ?
H3A C3 H3B 109.5 . . ?
H3A C3 H3C 109.5 . . ?
H3B C3 H3C 109.5 . . ?
O6 C13 H13A 109.8 . . ?
O6 C13 H13B 109.8 . . ?
O6 C13 C14 109.5(4) . . ?
H13A C13 H13B 108.2 . . ?
C14 C13 H13A 109.8 . . ?
C14 C13 H13B 109.8 . . ?
N3 C4 H4A 109.5 . . ?
N3 C4 H4B 109.5 . . ?
N3 C4 C5 110.9(4) . . ?
H4A C4 H4B 108.0 . . ?
C5 C4 H4A 109.5 . . ?
C5 C4 H4B 109.5 . . ?
N3 C2 C1 109.6(4) . . ?
N3 C2 H2A 109.7 . . ?
N3 C2 H2B 109.7 . . ?
C1 C2 H2A 109.7 . . ?
C1 C2 H2B 109.7 . . ?
H2A C2 H2B 108.2 . . ?
O3 C6 H6A 109.6 . . ?
O3 C6 H6B 109.6 . . ?
O3 C6 C18 110.1(4) . . ?
H6A C6 H6B 108.1 . . ?
C18 C6 H6A 109.6 . . ?
C18 C6 H6B 109.6 . . ?
O1 C5 C4 110.0(4) . . ?
O1 C5 H5A 109.7 . . ?
O1 C5 H5B 109.7 . . ?
C4 C5 H5A 109.7 . . ?
C4 C5 H5B 109.7 . . ?
H5A C5 H5B 108.2 . . ?
O4 C9 H9A 109.6 . . ?
O4 C9 H9B 109.6 . . ?
O4 C9 C10 110.3(4) . . ?
H9A C9 H9B 108.1 . . ?
C10 C9 H9A 109.6 . . ?
C10 C9 H9B 109.6 . . ?
N2 C18 C6 111.7(4) . . ?
N2 C18 H18A 109.3 . . ?
N2 C18 H18B 109.3 . . ?
C6 C18 H18A 109.3 . . ?
C6 C18 H18B 109.3 . . ?
H18A C18 H18B 107.9 . . ?
N2 C10 C9 108.5(5) . . ?
N2 C10 H10A 110.0 . . ?
N2 C10 H10B 110.0 . . ?
C9 C10 H10A 110.0 . . ?
C9 C10 H10B 110.0 . . ?
H10A C10 H10B 108.4 . . ?
N1 C11 H11A 109.9 . . ?
N1 C11 H11B 109.9 . . ?
N1 C11 C12 109.1(5) . . ?
H11A C11 H11B 108.3 . . ?
C12 C11 H11A 109.9 . . ?
C12 C11 H11B 109.9 . . ?
O5 C12 C11 110.7(4) . . ?
O5 C12 H12A 109.5 . . ?
O5 C12 H12B 109.5 . . ?
C11 C12 H12A 109.5 . . ?
C11 C12 H12B 109.5 . . ?
H12A C12 H12B 108.1 . . ?
N1 C14 C13 111.4(4) . . ?
N1 C14 H14A 109.3 . . ?
N1 C14 H14B 109.3 . . ?
C13 C14 H14A 109.3 . . ?
C13 C14 H14B 109.3 . . ?
H14A C14 H14B 108.0 . . ?
N2 C8 H8C 109.5 . . ?
N2 C8 H8D 109.5 . . ?
N2 C8 H8E 109.5 . . ?
H8C C8 H8D 109.5 . . ?
H8C C8 H8E 109.5 . . ?
H8D C8 H8E 109.5 . . ?
O16 C16 H16A 109.5 . . ?
O16 C16 H16B 109.5 . . ?
O16 C16 H16C 109.5 . . ?
H16A C16 H16B 109.5 . . ?
H16A C16 H16C 109.5 . . ?
H16B C16 H16C 109.5 . . ?
N1 C15 H15A 109.5 . . ?
N1 C15 H15B 109.5 . . ?
N1 C15 H15C 109.5 . . ?
H15A C15 H15B 109.5 . . ?
H15A C15 H15C 109.5 . . ?
H15B C15 H15C 109.5 . . ?
O15 C17 H17A 109.5 . . ?
O15 C17 H17B 109.5 . . ?
O15 C17 H17C 109.5 . . ?
H17A C17 H17B 109.5 . . ?
H17A C17 H17C 109.5 . . ?
H17B C17 H17C 109.5 . . ?

loop_
_geom_bond_atom_site_label_1
_geom_bond_atom_site_label_2
_geom_bond_distance
_geom_bond_site_symmetry_2
_geom_bond_publ_flag
Dy1 Dy1 3.947(3) 2_665 ?
Dy1 Fe1 3.477(3) . ?
Dy1 O2 2.286(3) . ?
Dy1 O7 2.415(4) 2_665 ?
Dy1 O7 2.459(4) . ?
Dy1 O1 2.314(3) 2_665 ?
Dy1 O8 2.399(4) . ?
Dy1 O12 2.485(4) . ?
Dy1 O13 2.484(4) . ?
Dy1 O9 2.475(5) . ?
Dy1 N5 2.904(5) . ?
Dy1 O11 2.764(6) . ?
Fe1 O2 1.984(3) . ?
Fe1 O7 2.043(4) . ?
Fe1 O1 1.988(3) . ?
Fe1 O6 2.010(4) . ?
Fe1 O3 2.001(3) . ?
Fe1 N3 2.222(4) . ?
Fe2 O6 2.023(3) . ?
Fe2 O3 2.015(3) . ?
Fe2 O5 1.935(4) . ?
Fe2 O4 1.927(4) . ?
Fe2 N2 2.253(4) . ?
Fe2 N1 2.299(5) . ?
O2 C1 1.424(6) . ?
O7 Dy1 2.415(4) 2_665 ?
O7 H7 0.73(5) . ?
O1 Dy1 2.314(3) 2_665 ?
O1 C5 1.416(6) . ?
O6 C13 1.420(6) . ?
O3 C6 1.425(5) . ?
O8 H8A 0.8502 . ?
O8 H8B 0.8499 . ?
O12 N5 1.272(5) . ?
O10 N4 1.225(5) . ?
O5 C12 1.409(6) . ?
O4 C9 1.421(6) . ?
O13 N5 1.269(5) . ?
N3 C3 1.486(6) . ?
N3 C4 1.487(6) . ?
N3 C2 1.493(6) . ?
N2 C18 1.479(7) . ?
N2 C10 1.491(7) . ?
N2 C8 1.478(6) . ?
N4 O9 1.269(6) . ?
N4 O11 1.224(6) . ?
N5 O14 1.229(5) . ?
O16 H16 0.8200 . ?
O16 C16 1.437(7) . ?
N1 C11 1.475(7) . ?
N1 C14 1.473(7) . ?
N1 C15 1.485(7) . ?
C1 H1A 0.9700 . ?
C1 H1B 0.9700 . ?
C1 C2 1.508(7) . ?
O15 H15 0.8200 . ?
O15 C17 1.393(7) . ?
C3 H3A 0.9600 . ?
C3 H3B 0.9600 . ?
C3 H3C 0.9600 . ?
C13 H13A 0.9700 . ?
C13 H13B 0.9700 . ?
C13 C14 1.506(8) . ?
C4 H4A 0.9700 . ?
C4 H4B 0.9700 . ?
C4 C5 1.530(7) . ?
C2 H2A 0.9700 . ?
C2 H2B 0.9700 . ?
C6 H6A 0.9700 . ?
C6 H6B 0.9700 . ?
C6 C18 1.499(7) . ?
C5 H5A 0.9700 . ?
C5 H5B 0.9700 . ?
C9 H9A 0.9700 . ?
C9 H9B 0.9700 . ?
C9 C10 1.507(8) . ?
C18 H18A 0.9700 . ?
C18 H18B 0.9700 . ?
C10 H10A 0.9700 . ?
C10 H10B 0.9700 . ?
C11 H11A 0.9700 . ?
C11 H11B 0.9700 . ?
C11 C12 1.512(8) . ?
C12 H12A 0.9700 . ?
C12 H12B 0.9700 . ?
C14 H14A 0.9700 . ?
C14 H14B 0.9700 . ?
C8 H8C 0.9600 . ?
C8 H8D 0.9600 . ?
C8 H8E 0.9600 . ?
C16 H16A 0.9600 . ?
C16 H16B 0.9600 . ?
C16 H16C 0.9600 . ?
C15 H15A 0.9600 . ?
C15 H15B 0.9600 . ?
C15 H15C 0.9600 . ?
C17 H17A 0.9600 . ?
C17 H17B 0.9600 . ?
C17 H17C 0.9600 . ?

loop_
_geom_torsion_atom_site_label_1
_geom_torsion_atom_site_label_2
_geom_torsion_atom_site_label_3
_geom_torsion_atom_site_label_4
_geom_torsion
_geom_torsion_site_symmetry_1
_geom_torsion_site_symmetry_2
_geom_torsion_site_symmetry_3
_geom_torsion_site_symmetry_4
_geom_torsion_publ_flag
Dy1 O2 C1 C2 116.9(4) . . . . ?
Dy1 O1 C5 C4 167.0(3) 2_665 . . . ?
Dy1 O12 N5 O13 5.6(4) . . . . ?
Dy1 O12 N5 O14 -172.8(4) . . . . ?
Dy1 O13 N5 O12 -5.6(4) . . . . ?
Dy1 O13 N5 O14 172.8(4) . . . . ?
Fe1 O2 C1 C2 -41.3(5) . . . . ?
Fe1 O1 C5 C4 -20.9(5) . . . . ?
Fe1 O6 C13 C14 -162.7(3) . . . . ?
Fe1 O3 C6 C18 -178.4(3) . . . . ?
Fe1 N3 C4 C5 -41.9(4) . . . . ?
Fe1 N3 C2 C1 -35.1(5) . . . . ?
Fe2 O6 C13 C14 21.7(6) . . . . ?
Fe2 O3 C6 C18 16.1(6) . . . . ?
Fe2 O5 C12 C11 33.0(7) . . . . ?
Fe2 O4 C9 C10 33.1(6) . . . . ?
Fe2 N2 C18 C6 42.2(5) . . . . ?
Fe2 N2 C10 C9 38.3(5) . . . . ?
Fe2 N1 C11 C12 37.3(5) . . . . ?
Fe2 N1 C14 C13 42.5(5) . . . . ?
O2 C1 C2 N3 50.1(6) . . . . ?
O6 C13 C14 N1 -43.9(6) . . . . ?
O3 C6 C18 N2 -40.2(6) . . . . ?
O10 N4 O9 Dy1 176.7(4) . . . . ?
O10 N4 O11 Dy1 -176.8(5) . . . . ?
O4 C9 C10 N2 -47.7(6) . . . . ?
N3 C4 C5 O1 43.4(6) . . . . ?
O9 N4 O11 Dy1 1.3(5) . . . . ?
N1 C11 C12 O5 -47.3(7) . . . . ?
O11 N4 O9 Dy1 -1.5(5) . . . . ?
C3 N3 C4 C5 -164.0(4) . . . . ?
C3 N3 C2 C1 88.4(5) . . . . ?
C4 N3 C2 C1 -147.1(4) . . . . ?
C2 N3 C4 C5 71.8(5) . . . . ?
C18 N2 C10 C9 150.5(4) . . . . ?
C10 N2 C18 C6 -70.0(6) . . . . ?
C11 N1 C14 C13 -70.3(6) . . . . ?
C14 N1 C11 C12 150.0(5) . . . . ?
C8 N2 C18 C6 165.9(5) . . . . ?
C8 N2 C10 C9 -85.8(5) . . . . ?
C15 N1 C11 C12 -84.7(6) . . . . ?
C15 N1 C14 C13 164.0(5) . . . . ?
